data_1545281
loop_
_publ_author_name
'Pell, Christopher J.'
'Zhu, Yanjun'
'Huacuja, Rafael'
'Herbert, David E.'
'Hughes, Russell P.'
'Ozerov, Oleg V.'

_publ_section_title
;
 Fluorocarbene, fluoroolefin, and fluorocarbyne complexes of Rh
;
_journal_issue 4
_journal_name_full 'Chem. Sci.'
_journal_page_first 3178
_journal_paper_doi 10.1039/C6SC05391B
_journal_volume 8
_journal_year 2017
_chemical_formula_moiety none
_chemical_formula_sum 'C27 H40 F2 N P2 Rh'
_chemical_formula_weight 581.45
_chemical_melting_point ?
_chemical_name_common none(PNP)Rh=CF2
_chemical_name_systematic (PNP)Rh=CF2
_space_group_IT_number 33
_symmetry_cell_setting orthorhombic
_symmetry_space_group_name_Hall 'P 2c -2n'
_symmetry_space_group_name_H-M 'P n a 21'
_atom_sites_solution_hydrogens geom
_atom_sites_solution_primary direct
_atom_sites_solution_secondary difmap
_audit_creation_method SHELXL-97
_audit_update_record
;
2016-11-21 deposited with the CCDC.
2017-02-16 downloaded from the CCDC.
;
_cell_angle_alpha 90.00
_cell_angle_beta 90.00
_cell_angle_gamma 90.00
_cell_formula_units_Z 4
_cell_length_a 16.693(6)
_cell_length_b 16.565(6)
_cell_length_c 9.888(4)
_cell_measurement_reflns_used 5459
_cell_measurement_temperature 110(2)
_cell_measurement_theta_max 23.51
_cell_measurement_theta_min 2.40
_cell_volume 2734.2(18)
_computing_cell_refinement 'Bruker SMART'
_computing_data_collection 'Bruker SMART'
_computing_data_reduction 'Bruker SAINT'
_computing_molecular_graphics 'Bruker SHELXTL'
_computing_publication_material 'Bruker SHELXTL'
_computing_structure_refinement 'SHELXL-97 (Sheldrick, 2008)'
_computing_structure_solution 'SHELXS-97 (Sheldrick, 2008)'
_diffrn_ambient_temperature 110(2)
_diffrn_measured_fraction_theta_full 0.985
_diffrn_measured_fraction_theta_max 0.985
_diffrn_measurement_device_type 'CCD area detector'
_diffrn_measurement_method 'phi and omega scans'
_diffrn_radiation_monochromator graphite
_diffrn_radiation_source 'fine-focus sealed tube'
_diffrn_radiation_type MoK\a
_diffrn_radiation_wavelength 0.71073
_diffrn_reflns_av_R_equivalents 0.0596
_diffrn_reflns_av_sigmaI/netI 0.0519
_diffrn_reflns_limit_h_max 22
_diffrn_reflns_limit_h_min -22
_diffrn_reflns_limit_k_max 21
_diffrn_reflns_limit_k_min -22
_diffrn_reflns_limit_l_max 13
_diffrn_reflns_limit_l_min -12
_diffrn_reflns_number 30909
_diffrn_reflns_theta_full 28.30
_diffrn_reflns_theta_max 28.30
_diffrn_reflns_theta_min 1.73
_exptl_absorpt_coefficient_mu 0.771
_exptl_absorpt_correction_T_max 0.8932
_exptl_absorpt_correction_T_min 0.8017
_exptl_absorpt_correction_type multi-scan
_exptl_absorpt_process_details SADABS
_exptl_crystal_colour red
_exptl_crystal_density_diffrn 1.413
_exptl_crystal_density_method 'not measured'
_exptl_crystal_description block
_exptl_crystal_F_000 1208
_exptl_crystal_recrystallization_method 'Re-crystallisation from solvent: isooctane'
_exptl_crystal_size_max 0.30
_exptl_crystal_size_mid 0.21
_exptl_crystal_size_min 0.15
_refine_diff_density_max 0.469
_refine_diff_density_min -0.450
_refine_diff_density_rms 0.081
_refine_ls_abs_structure_details 'Flack H D (1983), Acta Cryst. A39, 876-881'
_refine_ls_abs_structure_Flack -0.03(3)
_refine_ls_extinction_method none
_refine_ls_goodness_of_fit_ref 1.062
_refine_ls_hydrogen_treatment constr
_refine_ls_matrix_type full
_refine_ls_number_parameters 298
_refine_ls_number_reflns 6606
_refine_ls_number_restraints 1
_refine_ls_restrained_S_all 1.062
_refine_ls_R_factor_all 0.0530
_refine_ls_R_factor_gt 0.0357
_refine_ls_shift/su_max 0.001
_refine_ls_shift/su_mean 0.000
_refine_ls_structure_factor_coef Fsqd
_refine_ls_weighting_details 'calc w=1/[\s^2^(Fo^2^)+(0.0335P)^2^+0.3326P] where P=(Fo^2^+2Fc^2^)/3'
_refine_ls_weighting_scheme calc
_refine_ls_wR_factor_gt 0.0751
_refine_ls_wR_factor_ref 0.0828
_reflns_number_gt 5169
_reflns_number_total 6606
_reflns_threshold_expression >2sigma(I)
_cod_data_source_file c6sc05391b2.cif
_cod_data_source_block oz342
_cod_depositor_comments
;
The following automatic conversions were performed:

'_chemical_melting_point' value 'none' was changed to '?' - the value
is undefined or not given.

'_symmetry_cell_setting' value 'Orthorhombic' changed to
'orthorhombic' according to
/usr/data/users/saulius/crontab/automatic-downloads/rss-feeds/RSC/lib/dictionaries/cif_core.dic
dictionary named 'cif_core.dic' version 2.4.2 from 2011-04-26.

Automatic conversion script
Id: cif_fix_values 4268 2015-11-12 08:31:59Z antanas 

 Adding full bibliography for 1545280--1545282.cif.
;
_cod_original_cell_volume 2734.1(18)
_cod_original_sg_symbol_H-M p_n_a_21
_cod_database_code 1545281

loop_
_symmetry_equiv_pos_as_xyz
'x, y, z'
'-x, -y, z+1/2'
'-x+1/2, y+1/2, z+1/2'
'x+1/2, -y+1/2, z'

loop_
_atom_site_label
_atom_site_type_symbol
_atom_site_fract_x
_atom_site_fract_y
_atom_site_fract_z
_atom_site_U_iso_or_equiv
_atom_site_adp_type
_atom_site_occupancy
_atom_site_symmetry_multiplicity
_atom_site_calc_flag
_atom_site_refinement_flags
Rh1 Rh 0.251682(16) 0.959609(14) 0.16249(5) 0.01973(7) Uani 1 1 d .
P1 P 0.32060(6) 0.98615(6) 0.35934(10) 0.0227(2) Uani 1 1 d .
F1 F 0.29340(17) 1.03835(16) -0.0855(2) 0.0487(7) Uani 1 1 d .
N1 N 0.20589(17) 0.86926(18) 0.2801(3) 0.0202(6) Uani 1 1 d .
C1 C 0.3032(2) 1.0288(2) 0.0489(4) 0.0287(9) Uani 1 1 d .
P2 P 0.15420(5) 0.91813(6) 0.01332(9) 0.02001(19) Uani 1 1 d .
F2 F 0.36703(16) 1.07566(18) 0.0706(3) 0.0560(8) Uani 1 1 d .
C2 C 0.3114(2) 0.8891(2) 0.4433(4) 0.0221(8) Uani 1 1 d .
C3 C 0.3601(2) 0.8605(2) 0.5454(4) 0.0244(8) Uani 1 1 d .
H3A H 0.3989 0.8960 0.5830 0.029 Uiso 1 1 calc R
C4 C 0.3551(2) 0.7821(2) 0.5959(4) 0.0269(9) Uani 1 1 d .
C5 C 0.2977(2) 0.7325(2) 0.5368(4) 0.0247(8) Uani 1 1 d .
H5A H 0.2932 0.6782 0.5668 0.030 Uiso 1 1 calc R
C6 C 0.2471(2) 0.7594(2) 0.4361(4) 0.0214(9) Uani 1 1 d .
H6A H 0.2084 0.7236 0.3992 0.026 Uiso 1 1 calc R
C7 C 0.25178(19) 0.8386(2) 0.3871(3) 0.0197(7) Uani 1 1 d .
C8 C 0.4116(2) 0.7521(3) 0.7025(4) 0.0347(10) Uani 1 1 d .
H8A H 0.4476 0.7960 0.7299 0.052 Uiso 1 1 calc R
H8B H 0.4433 0.7072 0.6662 0.052 Uiso 1 1 calc R
H8C H 0.3810 0.7335 0.7811 0.052 Uiso 1 1 calc R
C9 C 0.1306(2) 0.8356(2) 0.2489(3) 0.0188(7) Uani 1 1 d .
C10 C 0.0816(2) 0.7956(2) 0.3446(4) 0.0232(8) Uani 1 1 d .
H10A H 0.0999 0.7887 0.4348 0.028 Uiso 1 1 calc R
C11 C 0.0073(2) 0.7666(2) 0.3077(4) 0.0257(9) Uani 1 1 d .
H11A H -0.0242 0.7396 0.3737 0.031 Uiso 1 1 calc R
C12 C -0.0233(2) 0.7752(2) 0.1781(4) 0.0256(8) Uani 1 1 d .
C13 C 0.0229(2) 0.8181(2) 0.0863(4) 0.0254(8) Uani 1 1 d .
H13A H 0.0032 0.8259 -0.0028 0.031 Uiso 1 1 calc R
C14 C 0.0976(2) 0.8501(2) 0.1211(3) 0.0201(8) Uani 1 1 d .
C15 C -0.1041(2) 0.7433(2) 0.1396(4) 0.0360(10) Uani 1 1 d .
H15A H -0.1275 0.7146 0.2168 0.054 Uiso 1 1 calc R
H15B H -0.0985 0.7061 0.0631 0.054 Uiso 1 1 calc R
H15C H -0.1390 0.7883 0.1139 0.054 Uiso 1 1 calc R
C16 C 0.1853(2) 0.8612(2) -0.1367(4) 0.0255(8) Uani 1 1 d .
H16A H 0.2200 0.8978 -0.1918 0.031 Uiso 1 1 calc R
C17 C 0.2372(3) 0.7919(4) -0.0906(5) 0.0422(12) Uani 1 1 d .
H17A H 0.2552 0.7610 -0.1695 0.063 Uiso 1 1 calc R
H17B H 0.2064 0.7568 -0.0304 0.063 Uiso 1 1 calc R
H17C H 0.2840 0.8131 -0.0421 0.063 Uiso 1 1 calc R
C18 C 0.1191(2) 0.8312(3) -0.2289(4) 0.0347(10) Uani 1 1 d .
H18A H 0.1426 0.8026 -0.3059 0.052 Uiso 1 1 calc R
H18B H 0.0878 0.8773 -0.2617 0.052 Uiso 1 1 calc R
H18C H 0.0840 0.7945 -0.1786 0.052 Uiso 1 1 calc R
C19 C 0.0772(2) 0.9896(2) -0.0465(4) 0.0235(8) Uani 1 1 d .
H19A H 0.0324 0.9573 -0.0864 0.028 Uiso 1 1 calc R
C20 C 0.1086(2) 1.0456(2) -0.1558(4) 0.0294(9) Uani 1 1 d .
H20A H 0.0657 1.0821 -0.1849 0.044 Uiso 1 1 calc R
H20B H 0.1269 1.0136 -0.2332 0.044 Uiso 1 1 calc R
H20C H 0.1534 1.0773 -0.1200 0.044 Uiso 1 1 calc R
C21 C 0.0433(3) 1.0373(2) 0.0721(4) 0.0367(10) Uani 1 1 d .
H21A H 0.0022 1.0748 0.0392 0.055 Uiso 1 1 calc R
H21B H 0.0864 1.0678 0.1158 0.055 Uiso 1 1 calc R
H21C H 0.0193 1.0000 0.1375 0.055 Uiso 1 1 calc R
C22 C 0.2644(3) 1.0586(3) 0.4658(4) 0.0311(10) Uani 1 1 d .
H22A H 0.2704 1.1130 0.4231 0.037 Uiso 1 1 calc R
C23 C 0.1747(3) 1.0382(3) 0.4639(4) 0.0377(11) Uani 1 1 d .
H23A H 0.1455 1.0772 0.5197 0.057 Uiso 1 1 calc R
H23B H 0.1666 0.9837 0.5001 0.057 Uiso 1 1 calc R
H23C H 0.1548 1.0406 0.3708 0.057 Uiso 1 1 calc R
C24 C 0.2957(3) 1.0655(3) 0.6098(4) 0.0396(11) Uani 1 1 d .
H24A H 0.2634 1.1050 0.6597 0.059 Uiso 1 1 calc R
H24B H 0.3516 1.0833 0.6080 0.059 Uiso 1 1 calc R
H24C H 0.2921 1.0128 0.6544 0.059 Uiso 1 1 calc R
C25 C 0.4266(2) 1.0137(2) 0.3817(4) 0.0319(10) Uani 1 1 d .
H25A H 0.4413 1.0001 0.4771 0.038 Uiso 1 1 calc R
C26 C 0.4428(3) 1.1038(3) 0.3626(5) 0.0503(13) Uani 1 1 d .
H26A H 0.5000 1.1146 0.3765 0.075 Uiso 1 1 calc R
H26B H 0.4114 1.1347 0.4283 0.075 Uiso 1 1 calc R
H26C H 0.4276 1.1198 0.2708 0.075 Uiso 1 1 calc R
C27 C 0.4794(2) 0.9626(3) 0.2899(5) 0.0427(12) Uani 1 1 d .
H27A H 0.5356 0.9776 0.3034 0.064 Uiso 1 1 calc R
H27B H 0.4644 0.9720 0.1954 0.064 Uiso 1 1 calc R
H27C H 0.4721 0.9054 0.3119 0.064 Uiso 1 1 calc R

loop_
_atom_site_aniso_label
_atom_site_aniso_U_11
_atom_site_aniso_U_22
_atom_site_aniso_U_33
_atom_site_aniso_U_23
_atom_site_aniso_U_13
_atom_site_aniso_U_12
Rh1 0.02106(12) 0.02322(12) 0.01492(11) 0.00160(16) -0.00017(12) -0.00406(12)
P1 0.0259(5) 0.0236(5) 0.0186(5) -0.0001(4) -0.0023(4) -0.0064(4)
F1 0.0509(18) 0.0701(19) 0.0251(14) 0.0203(12) -0.0041(13) -0.0239(14)
N1 0.0186(15) 0.0243(16) 0.0177(16) 0.0012(13) -0.0005(12) -0.0030(13)
C1 0.025(2) 0.034(2) 0.027(2) 0.0047(17) -0.0003(17) -0.0066(17)
P2 0.0197(4) 0.0247(5) 0.0156(4) 0.0012(4) 0.0001(4) -0.0008(4)
F2 0.0503(17) 0.0738(19) 0.0438(16) 0.0221(15) -0.0092(13) -0.0385(15)
C2 0.0187(18) 0.026(2) 0.0212(19) -0.0023(16) 0.0016(15) -0.0015(15)
C3 0.0216(19) 0.026(2) 0.026(2) -0.0052(16) -0.0022(16) -0.0017(15)
C4 0.027(2) 0.033(2) 0.021(2) -0.0034(16) -0.0030(16) 0.0072(18)
C5 0.027(2) 0.0220(19) 0.025(2) 0.0012(16) 0.0007(16) 0.0029(15)
C6 0.021(2) 0.022(2) 0.022(2) -0.0005(16) 0.0007(15) -0.0016(15)
C7 0.0213(19) 0.0232(19) 0.0147(17) 0.0008(15) 0.0003(14) -0.0016(15)
C8 0.036(2) 0.036(2) 0.032(2) 0.0054(18) -0.0096(18) 0.0039(19)
C9 0.0174(18) 0.0203(19) 0.0186(18) -0.0018(15) 0.0009(14) -0.0007(15)
C10 0.0220(18) 0.0294(19) 0.0182(18) 0.0025(16) 0.0004(15) -0.0009(16)
C11 0.021(2) 0.028(2) 0.028(2) 0.0009(16) 0.0023(16) -0.0037(16)
C12 0.0196(17) 0.0260(18) 0.031(2) -0.0036(18) 0.0012(18) -0.0013(13)
C13 0.024(2) 0.033(2) 0.0186(19) -0.0024(16) -0.0036(15) -0.0021(16)
C14 0.0191(18) 0.0231(19) 0.0181(18) -0.0036(14) 0.0016(14) 0.0009(15)
C15 0.030(2) 0.041(2) 0.037(3) 0.003(2) -0.0052(19) -0.0121(18)
C16 0.027(2) 0.032(2) 0.0177(18) -0.0017(17) 0.0011(17) 0.0029(17)
C17 0.043(3) 0.048(3) 0.036(3) -0.013(2) -0.007(2) 0.021(2)
C18 0.031(2) 0.050(3) 0.023(2) -0.009(2) -0.0070(18) 0.004(2)
C19 0.025(2) 0.0204(19) 0.025(2) 0.0033(16) -0.0022(16) 0.0051(16)
C20 0.032(2) 0.030(2) 0.026(2) 0.0092(18) -0.0025(17) 0.0029(17)
C21 0.040(3) 0.037(2) 0.033(2) 0.0034(19) 0.009(2) 0.0101(19)
C22 0.046(3) 0.027(2) 0.020(2) -0.0039(17) 0.0003(18) -0.0013(18)
C23 0.039(3) 0.047(3) 0.027(2) -0.0066(19) 0.002(2) 0.010(2)
C24 0.049(3) 0.041(3) 0.029(2) -0.0062(19) -0.003(2) -0.002(2)
C25 0.031(2) 0.040(2) 0.025(2) 0.0056(19) -0.0051(18) -0.0140(19)
C26 0.057(3) 0.047(3) 0.047(3) 0.007(2) -0.003(3) -0.033(2)
C27 0.023(2) 0.059(3) 0.047(3) 0.009(2) -0.002(2) -0.009(2)

loop_
_atom_type_symbol
_atom_type_description
_atom_type_scat_dispersion_real
_atom_type_scat_dispersion_imag
_atom_type_scat_source
C C 0.0033 0.0016 'International Tables Vol C Tables 4.2.6.8 and 6.1.1.4'
H H 0.0000 0.0000 'International Tables Vol C Tables 4.2.6.8 and 6.1.1.4'
N N 0.0061 0.0033 'International Tables Vol C Tables 4.2.6.8 and 6.1.1.4'
F F 0.0171 0.0103 'International Tables Vol C Tables 4.2.6.8 and 6.1.1.4'
P P 0.1023 0.0942 'International Tables Vol C Tables 4.2.6.8 and 6.1.1.4'
Rh Rh -1.1178 0.9187 'International Tables Vol C Tables 4.2.6.8 and 6.1.1.4'

loop_
_geom_angle_atom_site_label_1
_geom_angle_atom_site_label_2
_geom_angle_atom_site_label_3
_geom_angle
C1 Rh1 N1 171.39(15)
C1 Rh1 P2 97.29(13)
N1 Rh1 P2 83.19(9)
C1 Rh1 P1 99.49(13)
N1 Rh1 P1 81.13(9)
P2 Rh1 P1 162.14(4)
C2 P1 C25 104.26(18)
C2 P1 C22 105.72(19)
C25 P1 C22 104.95(19)
C2 P1 Rh1 100.07(12)
C25 P1 Rh1 128.99(14)
C22 P1 Rh1 110.54(14)
C7 N1 C9 120.6(3)
C7 N1 Rh1 119.4(2)
C9 N1 Rh1 119.9(2)
F2 C1 F1 100.8(3)
F2 C1 Rh1 130.1(3)
F1 C1 Rh1 128.6(3)
C14 P2 C16 107.62(17)
C14 P2 C19 102.95(17)
C16 P2 C19 105.58(17)
C14 P2 Rh1 100.20(12)
C16 P2 Rh1 118.15(13)
C19 P2 Rh1 120.42(13)
C3 C2 C7 120.0(3)
C3 C2 P1 126.0(3)
C7 C2 P1 113.8(3)
C2 C3 C4 123.1(3)
C5 C4 C3 116.2(3)
C5 C4 C8 122.2(4)
C3 C4 C8 121.6(4)
C6 C5 C4 122.3(3)
C5 C6 C7 121.2(3)
N1 C7 C6 124.8(3)
N1 C7 C2 117.8(3)
C6 C7 C2 117.2(3)
C14 C9 N1 118.8(3)
C14 C9 C10 117.1(3)
N1 C9 C10 123.7(3)
C11 C10 C9 120.4(4)
C10 C11 C12 122.7(4)
C13 C12 C11 116.9(3)
C13 C12 C15 121.1(4)
C11 C12 C15 122.0(4)
C12 C13 C14 122.0(3)
C13 C14 C9 120.6(3)
C13 C14 P2 123.7(3)
C9 C14 P2 115.5(3)
C17 C16 C18 110.6(3)
C17 C16 P2 108.1(3)
C18 C16 P2 116.6(3)
C20 C19 C21 111.1(3)
C20 C19 P2 112.3(3)
C21 C19 P2 110.2(3)
C24 C22 C23 111.3(4)
C24 C22 P1 114.0(3)
C23 C22 P1 110.2(3)
C27 C25 C26 111.5(4)
C27 C25 P1 110.3(3)
C26 C25 P1 113.5(3)

loop_
_geom_bond_atom_site_label_1
_geom_bond_atom_site_label_2
_geom_bond_distance
Rh1 C1 1.821(4)
Rh1 N1 2.043(3)
Rh1 P2 2.3012(11)
Rh1 P1 2.3033(12)
P1 C2 1.816(4)
P1 C25 1.840(4)
P1 C22 1.852(4)
F1 C1 1.348(5)
N1 C7 1.402(4)
N1 C9 1.409(4)
C1 F2 1.335(4)
P2 C14 1.816(4)
P2 C16 1.833(4)
P2 C19 1.845(4)
C2 C3 1.380(5)
C2 C7 1.413(5)
C3 C4 1.393(5)
C4 C5 1.392(5)
C4 C8 1.500(5)
C5 C6 1.379(5)
C6 C7 1.400(5)
C9 C14 1.399(5)
C9 C10 1.417(5)
C10 C11 1.379(5)
C11 C12 1.388(6)
C12 C13 1.386(5)
C12 C15 1.497(5)
C13 C14 1.399(5)
C16 C17 1.508(6)
C16 C18 1.517(5)
C19 C20 1.518(5)
C19 C21 1.523(5)
C22 C24 1.521(6)
C22 C23 1.535(6)
C25 C27 1.522(6)
C25 C26 1.528(5)
